data_2002167
loop_
_publ_author_name
'Beck, J'
'Mueller-Buschbaum, K'

_publ_section_title
;
Synthese und Kristallstrukturen der Rhenium-Dreieckscluster Re3 E7 X7
(E= S, Se; X= Cl, Br)
;
_journal_name_full
;
Zeitschrift fuer Anorganische und Allgemeine Chemie
;
_journal_page_first 1212
_journal_page_last 1216
_journal_paper_doi 10.1002/(SICI)1521-3749(199907)625:7<1212::AID-ZAAC1212>3.0.CO;2-0
_journal_volume 625
_journal_year 1999
_chemical_formula_structural '(Re3 (S) (S2)3 Cl6) Cl'
_chemical_formula_sum 'Cl7 Re3 S7'
_chemical_name_systematic
;
$-mue3-thio-tri-$-mue-dithio-hexachlorotrirhenium(V) chloride
;
_space_group_IT_number 159
_symmetry_cell_setting trigonal
_symmetry_Int_Tables_number 159
_symmetry_space_group_name_Hall 'P 3 -2c'
_symmetry_space_group_name_H-M 'P 3 1 c'
_cell_angle_alpha 90
_cell_angle_beta 90
_cell_angle_gamma 120
_cell_formula_units_Z 4
_cell_length_a 8.9983(3)
_cell_length_b 8.9983(3)
_cell_length_c 22.493(2)
_cell_volume 1577.2
_refine_ls_R_factor_all 0.028
_cod_database_code 2002167

loop_
_symmetry_equiv_pos_as_xyz
x,y,z
-y,x-y,z
y-x,-x,z
y,x,1/2+z
x-y,-y,1/2+z
-x,y-x,1/2+z

loop_
_atom_site_label
_atom_site_type_symbol
_atom_site_symmetry_multiplicity
_atom_site_Wyckoff_symbol
_atom_site_fract_x
_atom_site_fract_y
_atom_site_fract_z
_atom_site_occupancy
_atom_site_attached_hydrogens
_atom_site_calc_flag
Re1 Re5+ 6 c 0.15350(4) 0.18713(4) 0.07789(2) 1. 0 d
Re2 Re5+ 6 c 0.36732(5) -0.14538(4) -0.16102(1) 1. 0 d
S1 S1- 2 a 0. 0. .0000(3) 1. 0 d
S2 S1- 6 c 0.2211(4) 0.0400(4) 0.1500(2) 1. 0 d
S3 S1- 6 c 0.3387(4) 0.0607(4) 0.0704(2) 1. 0 d
S4 S1- 2 b 0.3333 -0.3333 -0.0834(3) 1. 0 d
S5 S1- 6 c 0.5545(4) -0.1526(4) -0.2332(2) 1. 0 d
S6 S1- 6 c 0.6726(4) -0.0565(4) -0.1535(2) 1. 0 d
Cl1 Cl1- 6 c 0.3436(4) 0.4367(4) 0.1329(2) 1. 0 d
Cl2 Cl1- 6 c 0.3150(5) 0.3648(5) -0.0021(2) 1. 0 d
Cl3 Cl1- 2 a 0. 0. -0.2590(3) 1. 0 d
Cl4 Cl1- 6 c 0.3903(5) 0.0424(5) -0.0831(2) 1. 0 d
Cl5 Cl1- 6 c 0.4264(4) 0.1024(4) 0.2185(2) 1. 0 d
Cl6 Cl1- 2 b 0.3333 -0.3333 -0.3249(3) 1. 0 d

loop_
_atom_type_symbol
_atom_type_oxidation_number
Re5+ 5.000
S1- -1.140
Cl1- -1.000
